data_7225730
loop_
_publ_author_name
'Keenan, Luke L.'
'Hamzah, Harina Amer'
'Mahon, Mary F.'
'Warren, Mark R.'
'Burrows, Andrew D.'

_publ_section_title
;
 Secondary amine-functionalised metal--organic frameworks: direct
 syntheses versus tandem post-synthetic modifications
;
_journal_issue 30
_journal_name_full CrystEngComm
_journal_page_first 5710
_journal_paper_doi 10.1039/C6CE01270A
_journal_volume 18
_journal_year 2016
_chemical_formula_sum 'C78.1 H74.6 N3 O13 S1.95 Zn4'
_chemical_formula_weight 1587.20
_chemical_name_systematic
;
 ?
;
_space_group_crystal_system cubic
_space_group_IT_number 225
_space_group_name_Hall '-F 4 2 3'
_space_group_name_H-M_alt 'F m -3 m'
_symmetry_space_group_name_Hall '-F 4 2 3'
_symmetry_space_group_name_H-M 'F m -3 m'
_audit_creation_method SHELXL-2014
_audit_update_record
;
2016-05-29 deposited with the CCDC.
2016-06-17 downloaded from the CCDC.
;
_cell_angle_alpha 90
_cell_angle_beta 90
_cell_angle_gamma 90
_cell_formula_units_Z 8
_cell_length_a 25.8577(2)
_cell_length_b 25.8577(2)
_cell_length_c 25.8577(2)
_cell_measurement_reflns_used 13993
_cell_measurement_temperature 250(2)
_cell_measurement_theta_max 24.2141
_cell_measurement_theta_min 2.5322
_cell_volume 17289.0(2)
_computing_cell_refinement
;
CrysAlisPro, Agilent Technologies,
Version 1.171.36.21 (release 14-08-2012 CrysAlis171 .NET)
(compiled Sep 14 2012,17:21:16)
;
_computing_data_collection
;
CrystalClear-SM Expert 2.0 r5 (Rigaku, 2010)
;
_computing_data_reduction
;
CrysAlisPro, Agilent Technologies,
Version 1.171.36.21 (release 14-08-2012 CrysAlis171 .NET)
(compiled Sep 14 2012,17:21:16)
;
_computing_structure_refinement 'SHELXL-2014 (Sheldrick, 2014)'
_computing_structure_solution 'SHELXS-97 (Sheldrick, 1990)'
_diffrn_ambient_temperature 250(2)
_diffrn_measured_fraction_theta_full 0.986
_diffrn_measured_fraction_theta_max 0.994
_diffrn_measurement_device
;
CrystalLogic Kappa (3 circle)
;
_diffrn_measurement_device_type
;
Rigaku Saturn724+ (2x2 bin mode)
;
_diffrn_radiation_monochromator Synchrotron
_diffrn_radiation_source Synchrotron'
_diffrn_radiation_type Synchrotron
_diffrn_radiation_wavelength 0.6889
_diffrn_reflns_av_R_equivalents 0.0745
_diffrn_reflns_av_unetI/netI 0.0212
_diffrn_reflns_Laue_measured_fraction_full 0.986
_diffrn_reflns_Laue_measured_fraction_max 0.994
_diffrn_reflns_limit_h_max 29
_diffrn_reflns_limit_h_min -30
_diffrn_reflns_limit_k_max 30
_diffrn_reflns_limit_k_min -30
_diffrn_reflns_limit_l_max 26
_diffrn_reflns_limit_l_min -30
_diffrn_reflns_number 34574
_diffrn_reflns_point_group_measured_fraction_full 0.986
_diffrn_reflns_point_group_measured_fraction_max 0.994
_diffrn_reflns_theta_full 24.415
_diffrn_reflns_theta_max 24.201
_diffrn_reflns_theta_min 1.527
_diffrn_source Synchrotron
_exptl_absorpt_coefficient_mu 1.107
_exptl_absorpt_correction_T_max 1.000
_exptl_absorpt_correction_T_min 0.794
_exptl_absorpt_correction_type multi-scan
_exptl_absorpt_process_details
;
CrysAlisPro, Agilent Technologies,
Version 1.171.36.21 (release 14-08-2012 CrysAlis171 .NET)
(compiled Sep 14 2012,17:21:16)
Empirical absorption correction using spherical harmonics,
 implemented in SCALE3 ABSPACK scaling algorithm.
;
_exptl_crystal_colour pale-yellow
_exptl_crystal_density_diffrn 1.220
_exptl_crystal_description blocks
_exptl_crystal_F_000 6555
_exptl_crystal_size_max 0.12
_exptl_crystal_size_mid 0.10
_exptl_crystal_size_min 0.05
_platon_squeeze_details
;
TITL dlk11 in Fm-3m
CELL   25.8577   25.8577   25.8577     90.00     90.00     90.00
SPGR Fm-3m
C101 1.000 0.500 0.000 !       2.57 eA-3
C102 0.500 0.500 0.000 !       2.23 eA-3
C103 0.980 0.023-0.004 !       2.15 eA-3
C104 0.485 0.015 0.015 !       2.09 eA-3
C105 0.035 0.500 0.000 !       1.95 eA-3
C106 0.459 0.039 0.002 !       1.65 eA-3
Q107 0.817 0.314 0.314 !       1.16 eA-3
C108 0.117 0.500 0.000 !       1.14 eA-3
C109 0.032 0.101 0.486 !       1.07 eA-3
Q110 0.639 0.361 0.361 !       0.88 eA-3
C111 0.569 0.073 0.421 !       0.76 eA-3
Q112 1.000 0.119 0.389 !       0.75 eA-3
Q113 0.369 0.478 0.368 !       0.67 eA-3
C114 0.855 0.355 0.355 !       0.57 eA-3
C115 0.897 0.102 0.001 !       0.55 eA-3
C116 0.976 0.164 0.020 !       0.54 eA-3
C117 0.331 0.167 0.335 !       0.51 eA-3
C118 0.382 0.118 0.118 !       0.51 eA-3
C119 0.319 0.046 0.454 !       0.51 eA-3
C120 0.918 0.501 0.211 !       0.50 eA-3

;
_refine_diff_density_max 0.414
_refine_diff_density_min -0.494
_refine_diff_density_rms 0.067
_refine_ls_extinction_method none
_refine_ls_goodness_of_fit_ref 1.227
_refine_ls_hydrogen_treatment undef
_refine_ls_matrix_type full
_refine_ls_number_parameters 31
_refine_ls_number_reflns 824
_refine_ls_number_restraints 0
_refine_ls_restrained_S_all 1.227
_refine_ls_R_factor_all 0.0660
_refine_ls_R_factor_gt 0.0640
_refine_ls_shift/su_max 0.001
_refine_ls_shift/su_mean 0.000
_refine_ls_structure_factor_coef Fsqd
_refine_ls_weighting_details 'w=1/[\s^2^(Fo^2^)+(0.1173P)^2^+36.0469P] where P=(Fo^2^+2Fc^2^)/3'
_refine_ls_weighting_scheme calc
_refine_ls_wR_factor_gt 0.1951
_refine_ls_wR_factor_ref 0.2064
_reflns_Friedel_coverage 0.000
_reflns_number_gt 816
_reflns_number_total 824
_reflns_threshold_expression 'I > 2\s(I)'
_cod_data_source_file c6ce01270a2.cif
_cod_data_source_block dlk11_sq
_cod_depositor_comments
;
The following automatic conversions were performed:

'_exptl_absorpt_correction_type' value 'Multi-scan' changed to
'multi-scan' according to
/usr/data/users/saulius/crontab/automatic-downloads/rss-feeds/RSC/lib/dictionaries/cif_core.dic
dictionary named 'cif_core.dic' version 2.4.2 from 2011-04-26.

Automatic conversion script
Id: cif_fix_values 4268 2015-11-12 08:31:59Z antanas 

 Adding full bibliography for 7225726--7225730.cif.
;
_cod_original_cell_volume 17289.0(4)
_cod_original_formula_sum 'C78.10 H74.60 N3 O13 S1.95 Zn4'
_cod_database_code 7225730
_shelx_space_group_comment
;
The symmetry employed for this shelxl refinement is uniquely defined
by the following loop, which should always be used as a source of
symmetry information in preference to the above space-group names.
They are only intended as comments.
;
_shelx_estimated_absorpt_t_min 0.879
_shelx_estimated_absorpt_t_max 0.947
_shelxl_version_number 2014-3
_platon_squeeze_void_probe_radius 1.20

loop_
_space_group_symop_operation_xyz
'x, y, z'
'-y, x, z'
'-x, -y, z'
'y, -x, z'
'x, -z, y'
'x, -y, -z'
'x, z, -y'
'z, y, -x'
'-x, y, -z'
'-z, y, x'
'z, x, y'
'y, z, x'
'-y, -z, x'
'z, -x, -y'
'-y, z, -x'
'-z, -x, y'
'-z, x, -y'
'y, -z, -x'
'y, x, -z'
'-y, -x, -z'
'-x, z, y'
'-x, -z, -y'
'z, -y, x'
'-z, -y, -x'
'x, y+1/2, z+1/2'
'-y, x+1/2, z+1/2'
'-x, -y+1/2, z+1/2'
'y, -x+1/2, z+1/2'
'x, -z+1/2, y+1/2'
'x, -y+1/2, -z+1/2'
'x, z+1/2, -y+1/2'
'z, y+1/2, -x+1/2'
'-x, y+1/2, -z+1/2'
'-z, y+1/2, x+1/2'
'z, x+1/2, y+1/2'
'y, z+1/2, x+1/2'
'-y, -z+1/2, x+1/2'
'z, -x+1/2, -y+1/2'
'-y, z+1/2, -x+1/2'
'-z, -x+1/2, y+1/2'
'-z, x+1/2, -y+1/2'
'y, -z+1/2, -x+1/2'
'y, x+1/2, -z+1/2'
'-y, -x+1/2, -z+1/2'
'-x, z+1/2, y+1/2'
'-x, -z+1/2, -y+1/2'
'z, -y+1/2, x+1/2'
'-z, -y+1/2, -x+1/2'
'x+1/2, y, z+1/2'
'-y+1/2, x, z+1/2'
'-x+1/2, -y, z+1/2'
'y+1/2, -x, z+1/2'
'x+1/2, -z, y+1/2'
'x+1/2, -y, -z+1/2'
'x+1/2, z, -y+1/2'
'z+1/2, y, -x+1/2'
'-x+1/2, y, -z+1/2'
'-z+1/2, y, x+1/2'
'z+1/2, x, y+1/2'
'y+1/2, z, x+1/2'
'-y+1/2, -z, x+1/2'
'z+1/2, -x, -y+1/2'
'-y+1/2, z, -x+1/2'
'-z+1/2, -x, y+1/2'
'-z+1/2, x, -y+1/2'
'y+1/2, -z, -x+1/2'
'y+1/2, x, -z+1/2'
'-y+1/2, -x, -z+1/2'
'-x+1/2, z, y+1/2'
'-x+1/2, -z, -y+1/2'
'z+1/2, -y, x+1/2'
'-z+1/2, -y, -x+1/2'
'x+1/2, y+1/2, z'
'-y+1/2, x+1/2, z'
'-x+1/2, -y+1/2, z'
'y+1/2, -x+1/2, z'
'x+1/2, -z+1/2, y'
'x+1/2, -y+1/2, -z'
'x+1/2, z+1/2, -y'
'z+1/2, y+1/2, -x'
'-x+1/2, y+1/2, -z'
'-z+1/2, y+1/2, x'
'z+1/2, x+1/2, y'
'y+1/2, z+1/2, x'
'-y+1/2, -z+1/2, x'
'z+1/2, -x+1/2, -y'
'-y+1/2, z+1/2, -x'
'-z+1/2, -x+1/2, y'
'-z+1/2, x+1/2, -y'
'y+1/2, -z+1/2, -x'
'y+1/2, x+1/2, -z'
'-y+1/2, -x+1/2, -z'
'-x+1/2, z+1/2, y'
'-x+1/2, -z+1/2, -y'
'z+1/2, -y+1/2, x'
'-z+1/2, -y+1/2, -x'
'-x, -y, -z'
'y, -x, -z'
'x, y, -z'
'-y, x, -z'
'-x, z, -y'
'-x, y, z'
'-x, -z, y'
'-z, -y, x'
'x, -y, z'
'z, -y, -x'
'-z, -x, -y'
'-y, -z, -x'
'y, z, -x'
'-z, x, y'
'y, -z, x'
'z, x, -y'
'z, -x, y'
'-y, z, x'
'-y, -x, z'
'y, x, z'
'x, -z, -y'
'x, z, y'
'-z, y, -x'
'z, y, x'
'-x, -y+1/2, -z+1/2'
'y, -x+1/2, -z+1/2'
'x, y+1/2, -z+1/2'
'-y, x+1/2, -z+1/2'
'-x, z+1/2, -y+1/2'
'-x, y+1/2, z+1/2'
'-x, -z+1/2, y+1/2'
'-z, -y+1/2, x+1/2'
'x, -y+1/2, z+1/2'
'z, -y+1/2, -x+1/2'
'-z, -x+1/2, -y+1/2'
'-y, -z+1/2, -x+1/2'
'y, z+1/2, -x+1/2'
'-z, x+1/2, y+1/2'
'y, -z+1/2, x+1/2'
'z, x+1/2, -y+1/2'
'z, -x+1/2, y+1/2'
'-y, z+1/2, x+1/2'
'-y, -x+1/2, z+1/2'
'y, x+1/2, z+1/2'
'x, -z+1/2, -y+1/2'
'x, z+1/2, y+1/2'
'-z, y+1/2, -x+1/2'
'z, y+1/2, x+1/2'
'-x+1/2, -y, -z+1/2'
'y+1/2, -x, -z+1/2'
'x+1/2, y, -z+1/2'
'-y+1/2, x, -z+1/2'
'-x+1/2, z, -y+1/2'
'-x+1/2, y, z+1/2'
'-x+1/2, -z, y+1/2'
'-z+1/2, -y, x+1/2'
'x+1/2, -y, z+1/2'
'z+1/2, -y, -x+1/2'
'-z+1/2, -x, -y+1/2'
'-y+1/2, -z, -x+1/2'
'y+1/2, z, -x+1/2'
'-z+1/2, x, y+1/2'
'y+1/2, -z, x+1/2'
'z+1/2, x, -y+1/2'
'z+1/2, -x, y+1/2'
'-y+1/2, z, x+1/2'
'-y+1/2, -x, z+1/2'
'y+1/2, x, z+1/2'
'x+1/2, -z, -y+1/2'
'x+1/2, z, y+1/2'
'-z+1/2, y, -x+1/2'
'z+1/2, y, x+1/2'
'-x+1/2, -y+1/2, -z'
'y+1/2, -x+1/2, -z'
'x+1/2, y+1/2, -z'
'-y+1/2, x+1/2, -z'
'-x+1/2, z+1/2, -y'
'-x+1/2, y+1/2, z'
'-x+1/2, -z+1/2, y'
'-z+1/2, -y+1/2, x'
'x+1/2, -y+1/2, z'
'z+1/2, -y+1/2, -x'
'-z+1/2, -x+1/2, -y'
'-y+1/2, -z+1/2, -x'
'y+1/2, z+1/2, -x'
'-z+1/2, x+1/2, y'
'y+1/2, -z+1/2, x'
'z+1/2, x+1/2, -y'
'z+1/2, -x+1/2, y'
'-y+1/2, z+1/2, x'
'-y+1/2, -x+1/2, z'
'y+1/2, x+1/2, z'
'x+1/2, -z+1/2, -y'
'x+1/2, z+1/2, y'
'-z+1/2, y+1/2, -x'
'z+1/2, y+1/2, x'

loop_
_atom_site_label
_atom_site_type_symbol
_atom_site_fract_x
_atom_site_fract_y
_atom_site_fract_z
_atom_site_U_iso_or_equiv
_atom_site_adp_type
_atom_site_occupancy
_atom_site_site_symmetry_order
_atom_site_calc_flag
_atom_site_refinement_flags_posn
_atom_site_refinement_flags_adp
_atom_site_refinement_flags_occupancy
Zn1 Zn 0.29319(2) 0.20681(2) 0.20681(2) 0.0608(5) Uani 1 6 d S T P
O1 O 0.2500 0.2500 0.2500 0.0479(19) Uani 1 24 d S T P
O2 O 0.36614(16) 0.21843(14) 0.21843(14) 0.1030(15) Uani 1 2 d S T P
C1 C 0.3881(3) 0.2500 0.2500 0.091(2) Uani 1 4 d S T P
C2 C 0.4467(3) 0.2500 0.2500 0.092(2) Uani 1 4 d S T P
C3 C 0.4736(3) 0.2826(2) 0.2826(2) 0.127(3) Uani 1 2 d S T P
N1 N 0.4509(9) 0.3204(9) 0.3204(9) 0.175(15) Uani 0.25 2 d S T P

loop_
_atom_site_aniso_label
_atom_site_aniso_U_11
_atom_site_aniso_U_22
_atom_site_aniso_U_33
_atom_site_aniso_U_23
_atom_site_aniso_U_13
_atom_site_aniso_U_12
Zn1 0.0608(5) 0.0608(5) 0.0608(5) -0.00301(19) 0.00301(19) 0.00301(19)
O1 0.0479(19) 0.0479(19) 0.0479(19) 0.000 0.000 0.000
O2 0.053(2) 0.128(2) 0.128(2) -0.013(3) -0.0047(15) -0.0047(15)
C1 0.052(4) 0.111(4) 0.111(4) -0.004(5) 0.000 0.000
C2 0.058(4) 0.109(4) 0.109(4) -0.005(5) 0.000 0.000
C3 0.057(4) 0.162(5) 0.162(5) -0.031(6) -0.010(3) -0.010(3)
N1 0.060(13) 0.23(2) 0.23(2) -0.09(3) -0.001(10) -0.001(10)

loop_
_atom_type_symbol
_atom_type_description
_atom_type_scat_dispersion_real
_atom_type_scat_dispersion_imag
_atom_type_scat_source
C C 0.0030 0.0010 'International Tables Vol C Tables 4.2.6.8 and 6.1.1.4'
H H 0.0000 0.0000 'International Tables Vol C Tables 4.2.6.8 and 6.1.1.4'
N N 0.0060 0.0030 'International Tables Vol C Tables 4.2.6.8 and 6.1.1.4'
O O 0.0110 0.0060 'International Tables Vol C Tables 4.2.6.8 and 6.1.1.4'
S S 0.1180 0.1170 'International Tables Vol C Tables 4.2.6.8 and 6.1.1.4'
Zn Zn 0.3260 1.3880 'International Tables Vol C Tables 4.2.6.8 and 6.1.1.4'

loop_
_geom_angle_atom_site_label_1
_geom_angle_atom_site_label_2
_geom_angle_atom_site_label_3
_geom_angle
_geom_angle_site_symmetry_1
_geom_angle_site_symmetry_3
O2 Zn1 O2 106.19(17) . 88
O2 Zn1 O2 106.19(17) . 63
O2 Zn1 O2 106.19(17) 88 63
O2 Zn1 O1 112.58(16) . .
O2 Zn1 O1 112.58(16) 88 .
O2 Zn1 O1 112.58(16) 63 .
O2 Zn1 Zn1 77.31(16) . 148
O2 Zn1 Zn1 125.45(12) 88 148
O2 Zn1 Zn1 125.45(12) 63 148
O1 Zn1 Zn1 35.3 . 148
O2 Zn1 Zn1 125.45(12) . 75
O2 Zn1 Zn1 125.45(12) 88 75
O2 Zn1 Zn1 77.31(16) 63 75
O1 Zn1 Zn1 35.3 . 75
Zn1 Zn1 Zn1 60.0 148 75
O2 Zn1 Zn1 125.45(12) . 122
O2 Zn1 Zn1 77.31(16) 88 122
O2 Zn1 Zn1 125.45(12) 63 122
O1 Zn1 Zn1 35.3 . 122
Zn1 Zn1 Zn1 60.0 148 122
Zn1 Zn1 Zn1 60.0 75 122
Zn1 O1 Zn1 109.5 . 148
Zn1 O1 Zn1 109.5 . 122
Zn1 O1 Zn1 109.5 148 122
Zn1 O1 Zn1 109.5 . 75
Zn1 O1 Zn1 109.5 148 75
Zn1 O1 Zn1 109.5 122 75
C1 O2 Zn1 128.9(4) . .
O2 C1 O2 127.6(7) 30 .
O2 C1 C2 116.2(3) 30 .
O2 C1 C2 116.2(3) . .
C3 C2 C3 119.3(9) . 30
C3 C2 C1 120.3(4) . .
C3 C2 C1 120.3(4) 30 .
C3 C3 C2 120.3(4) 102_655 .
C3 C3 N1 113.1(10) 102_655 .
C2 C3 N1 126.6(11) . .

loop_
_geom_bond_atom_site_label_1
_geom_bond_atom_site_label_2
_geom_bond_distance
_geom_bond_site_symmetry_2
Zn1 O2 1.934(4) .
Zn1 O2 1.934(4) 88
Zn1 O2 1.934(4) 63
Zn1 O1 1.9341(9) .
Zn1 Zn1 3.1585(15) 148
Zn1 Zn1 3.1585(15) 75
Zn1 Zn1 3.1585(15) 122
O1 Zn1 1.9342(9) 148
O1 Zn1 1.9342(9) 122
O1 Zn1 1.9342(9) 75
O2 C1 1.287(5) .
C1 O2 1.287(5) 30
C1 C2 1.514(10) .
C2 C3 1.381(9) .
C2 C3 1.381(9) 30
C3 C3 1.363(14) 102_655
C3 N1 1.50(3) .

loop_
_geom_torsion_atom_site_label_1
_geom_torsion_atom_site_label_2
_geom_torsion_atom_site_label_3
_geom_torsion_atom_site_label_4
_geom_torsion
_geom_torsion_site_symmetry_1
_geom_torsion_site_symmetry_4
Zn1 O2 C1 O2 0.000(1) . 30
Zn1 O2 C1 C2 180.000(0) . .
O2 C1 C2 C3 0.000(1) 30 .
O2 C1 C2 C3 180.000(1) . .
O2 C1 C2 C3 180.000(0) 30 30
O2 C1 C2 C3 0.000(1) . 30
C3 C2 C3 C3 0.000(1) 30 102_655
C1 C2 C3 C3 180.000(1) . 102_655
C3 C2 C3 N1 180.000(2) 30 .
C1 C2 C3 N1 0.000(2) . .

loop_
_platon_squeeze_void_nr
_platon_squeeze_void_average_x
_platon_squeeze_void_average_y
_platon_squeeze_void_average_z
_platon_squeeze_void_volume
_platon_squeeze_void_count_electrons
_platon_squeeze_void_content
1 -0.033 -0.013 -0.010 12094 3808 ' '
